data_7116286
loop_
_publ_author_name
'Huang, Ji-Rong'
'Qin, Liu'
'Zhu, Yu-Qin'
'Song, Qiang'
'Dong, Lin'

_publ_section_title
;
 Multi-site cyclization via initial C-H activation using a rhodium(iii)
 catalyst: rapid assembly of frameworks containing indoles and indolines.
;
_journal_issue 14
_journal_name_full 'Chemical communications (Cambridge, England)'
_journal_page_first 2844
_journal_paper_doi 10.1039/c4cc07125e
_journal_volume 51
_journal_year 2015
_chemical_formula_moiety 'C25 H23 N O2 Si, C H Cl3 '
_chemical_formula_sum 'C26 H24 Cl3 N O2 Si'
_chemical_formula_weight 516.90
_chemical_name_systematic
; 
 ? 
;
_space_group_IT_number 2
_symmetry_cell_setting triclinic
_symmetry_space_group_name_Hall '-P 1'
_symmetry_space_group_name_H-M 'P -1'
_atom_sites_solution_hydrogens geom
_atom_sites_solution_primary direct
_atom_sites_solution_secondary difmap
_audit_creation_method SHELXL-97
_audit_update_record
;
2014-05-14 deposited with the CCDC.
2015-01-05 downloaded from the CCDC.
;
_cell_angle_alpha 82.268(6)
_cell_angle_beta 87.114(6)
_cell_angle_gamma 75.081(7)
_cell_formula_units_Z 2
_cell_length_a 9.6847(7)
_cell_length_b 10.6101(8)
_cell_length_c 12.7428(10)
_cell_measurement_reflns_used 2191
_cell_measurement_temperature 170(2)
_cell_measurement_theta_max 29.4646
_cell_measurement_theta_min 3.1678
_cell_volume 1253.58(17)
_computing_cell_refinement 'CrysAlis PRO (Agilent Technologies, 2011)'
_computing_data_collection 'CrysAlis PRO'
_computing_data_reduction 'CrysAlis PRO'
_computing_molecular_graphics 'OLEX2 (Dolomanov et al., 2009)'
_computing_publication_material OLEX2
_computing_structure_refinement 'SHELXL-97 (Sheldrick, 2008)'
_computing_structure_solution 'SHELXS-97 (Sheldrick, 2008)'
_diffrn_ambient_temperature 170(2)
_diffrn_detector_area_resol_mean 10.3592
_diffrn_measured_fraction_theta_full 0.997
_diffrn_measured_fraction_theta_max 0.997
_diffrn_measurement_device_type 'Xcalibur, Atlas, Gemini ultra'
_diffrn_measurement_method '\w scans'
_diffrn_radiation_monochromator graphite
_diffrn_radiation_source 'fine-focus sealed tube'
_diffrn_radiation_type MoK\a
_diffrn_radiation_wavelength 0.71073
_diffrn_reflns_av_R_equivalents 0.0300
_diffrn_reflns_av_sigmaI/netI 0.0532
_diffrn_reflns_limit_h_max 10
_diffrn_reflns_limit_h_min -11
_diffrn_reflns_limit_k_max 12
_diffrn_reflns_limit_k_min -10
_diffrn_reflns_limit_l_max 15
_diffrn_reflns_limit_l_min -15
_diffrn_reflns_number 7849
_diffrn_reflns_theta_full 25.35
_diffrn_reflns_theta_max 25.35
_diffrn_reflns_theta_min 3.17
_exptl_absorpt_coefficient_mu 0.438
_exptl_absorpt_correction_T_max 0.9176
_exptl_absorpt_correction_T_min 0.8376
_exptl_absorpt_correction_type multi-scan
_exptl_absorpt_process_details
;
CrysAlis PRO (Agilent Technologies, 2011) 
;
_exptl_crystal_colour yellow
_exptl_crystal_density_diffrn 1.369
_exptl_crystal_density_method 'not measured'
_exptl_crystal_description needle
_exptl_crystal_F_000 536
_exptl_crystal_size_max 0.42
_exptl_crystal_size_mid 0.23
_exptl_crystal_size_min 0.20
_refine_diff_density_max 0.893
_refine_diff_density_min -0.619
_refine_diff_density_rms 0.066
_refine_ls_extinction_method none
_refine_ls_goodness_of_fit_ref 1.022
_refine_ls_hydrogen_treatment mixed
_refine_ls_matrix_type full
_refine_ls_number_parameters 306
_refine_ls_number_reflns 4585
_refine_ls_number_restraints 0
_refine_ls_restrained_S_all 1.022
_refine_ls_R_factor_all 0.0770
_refine_ls_R_factor_gt 0.0556
_refine_ls_shift/su_max 0.000
_refine_ls_shift/su_mean 0.000
_refine_ls_structure_factor_coef Fsqd
_refine_ls_weighting_details 'calc w=1/[\s^2^(Fo^2^)+(0.0524P)^2^+1.5770P] where P=(Fo^2^+2Fc^2^)/3'
_refine_ls_weighting_scheme calc
_refine_ls_wR_factor_gt 0.1246
_refine_ls_wR_factor_ref 0.1426
_reflns_number_gt 3483
_reflns_number_total 4585
_reflns_threshold_expression >2sigma(I)
_cod_data_source_file c4cc07125e2.cif
_cod_data_source_block 140401_dhf
_cod_depositor_comments
;
The following automatic conversions were performed:

'_symmetry_cell_setting' value 'Triclinic' changed to 'triclinic'
according to
/usr/data/users/saulius/crontab/automatic-downloads/rss-feeds/RSC/lib/dictionaries/cif_core.dic
dictionary named 'cif_core.dic' version 2.4.2 from 2011-04-26.

Automatic conversion script
Id: cif_fix_values 2935 2014-11-11 08:27:57Z andrius 

 Adding full bibliography for 7116285--7116286.cif.
;
_cod_original_cell_volume 1253.59(17)
_cod_database_code 7116286

loop_
_symmetry_equiv_pos_as_xyz
'x, y, z'
'-x, -y, -z'

loop_
_atom_site_label
_atom_site_type_symbol
_atom_site_fract_x
_atom_site_fract_y
_atom_site_fract_z
_atom_site_U_iso_or_equiv
_atom_site_adp_type
_atom_site_occupancy
_atom_site_symmetry_multiplicity
_atom_site_calc_flag
_atom_site_refinement_flags
_atom_site_disorder_assembly
_atom_site_disorder_group
Cl1 Cl 0.19344(10) 1.11907(12) 0.10294(8) 0.0634(3) Uani 1 1 d . A .
Cl2 Cl -0.04223(17) 1.17349(16) -0.03763(10) 0.0949(5) Uani 1 1 d . A .
Cl3 Cl -0.0444(2) 1.33553(17) 0.1267(2) 0.0959(7) Uani 0.831(4) 1 d P A 1
Cl3A Cl -0.0105(12) 1.3739(9) 0.0592(10) 0.0959(7) Uani 0.169(4) 1 d P A 2
Si1 Si 0.61869(9) 0.63381(8) 0.21319(6) 0.0271(2) Uani 1 1 d . . .
O1 O 0.2676(2) 1.15138(19) 0.48410(15) 0.0262(5) Uani 1 1 d . . .
O2 O 0.4416(2) 0.88556(19) 0.47485(14) 0.0246(4) Uani 1 1 d . . .
H2 H 0.5274 0.8878 0.4653 0.037 Uiso 1 1 calc R . .
N1 N 0.2756(2) 0.8806(2) 0.34988(17) 0.0198(5) Uani 1 1 d . . .
C1 C 0.1075(3) 1.0638(3) 0.3922(2) 0.0201(6) Uani 1 1 d . . .
C2 C -0.0288(3) 1.1452(3) 0.4011(2) 0.0250(6) Uani 1 1 d . . .
H2A H -0.0434 1.2242 0.4322 0.030 Uiso 1 1 calc R . .
C3 C -0.1428(3) 1.1094(3) 0.3639(2) 0.0275(7) Uani 1 1 d . . .
H3 H -0.2369 1.1638 0.3692 0.033 Uiso 1 1 calc R . .
C4 C -0.1191(3) 0.9929(3) 0.3187(2) 0.0267(6) Uani 1 1 d . . .
H4 H -0.1986 0.9696 0.2935 0.032 Uiso 1 1 calc R . .
C5 C 0.0165(3) 0.9096(3) 0.3090(2) 0.0232(6) Uani 1 1 d . . .
H5 H 0.0306 0.8308 0.2777 0.028 Uiso 1 1 calc R . .
C6 C 0.1312(3) 0.9466(3) 0.3471(2) 0.0193(6) Uani 1 1 d . . .
C7 C 0.2434(3) 1.0740(3) 0.4287(2) 0.0203(6) Uani 1 1 d . . .
C8 C 0.3605(3) 0.9603(3) 0.3890(2) 0.0194(6) Uani 1 1 d . . .
C9 C 0.4481(3) 1.0058(3) 0.2971(2) 0.0194(6) Uani 1 1 d . . .
C10 C 0.4693(3) 1.1324(3) 0.2780(2) 0.0228(6) Uani 1 1 d . . .
H10 H 0.4320 1.1940 0.3264 0.027 Uiso 1 1 calc R . .
C11 C 0.5444(3) 1.1680(3) 0.1887(2) 0.0281(7) Uani 1 1 d . . .
H11 H 0.5590 1.2540 0.1758 0.034 Uiso 1 1 calc R . .
C12 C 0.5987(3) 1.0782(3) 0.1177(2) 0.0289(7) Uani 1 1 d . . .
H12 H 0.6491 1.1033 0.0558 0.035 Uiso 1 1 calc R . .
C13 C 0.5798(3) 0.9522(3) 0.1368(2) 0.0261(6) Uani 1 1 d . . .
H13 H 0.6191 0.8911 0.0884 0.031 Uiso 1 1 calc R . .
C14 C 0.5038(3) 0.9130(3) 0.2262(2) 0.0210(6) Uani 1 1 d . . .
C15 C 0.4729(3) 0.7819(3) 0.2433(2) 0.0218(6) Uani 1 1 d . . .
C16 C 0.3486(3) 0.7757(3) 0.2955(2) 0.0207(6) Uani 1 1 d . . .
C17 C 0.2865(3) 0.6604(3) 0.3063(2) 0.0238(6) Uani 1 1 d . . .
C18 C 0.2714(3) 0.6016(3) 0.2175(2) 0.0291(7) Uani 1 1 d . . .
H18 H 0.2979 0.6376 0.1494 0.035 Uiso 1 1 calc R . .
C19 C 0.2183(4) 0.4912(3) 0.2276(3) 0.0386(8) Uani 1 1 d . . .
H19 H 0.2099 0.4513 0.1667 0.046 Uiso 1 1 calc R . .
C20 C 0.1779(4) 0.4393(3) 0.3249(3) 0.0435(9) Uani 1 1 d . . .
H20 H 0.1413 0.3637 0.3314 0.052 Uiso 1 1 calc R . .
C21 C 0.1904(4) 0.4975(3) 0.4139(3) 0.0417(9) Uani 1 1 d . . .
H21 H 0.1626 0.4613 0.4815 0.050 Uiso 1 1 calc R . .
C22 C 0.2433(3) 0.6082(3) 0.4048(2) 0.0306(7) Uani 1 1 d . . .
H22 H 0.2501 0.6485 0.4659 0.037 Uiso 1 1 calc R . .
C23 C 0.6093(4) 0.4836(3) 0.3053(3) 0.0410(8) Uani 1 1 d . . .
H23A H 0.5980 0.5047 0.3783 0.061 Uiso 1 1 calc R . .
H23B H 0.6975 0.4146 0.2987 0.061 Uiso 1 1 calc R . .
H23C H 0.5275 0.4527 0.2873 0.061 Uiso 1 1 calc R . .
C24 C 0.6171(4) 0.6020(4) 0.0723(3) 0.0442(9) Uani 1 1 d . . .
H24A H 0.5277 0.5802 0.0591 0.066 Uiso 1 1 calc R . .
H24B H 0.6982 0.5284 0.0592 0.066 Uiso 1 1 calc R . .
H24C H 0.6247 0.6808 0.0249 0.066 Uiso 1 1 calc R . .
C25 C 0.7922(4) 0.6682(4) 0.2412(3) 0.0435(9) Uani 1 1 d . . .
H25A H 0.8096 0.7391 0.1888 0.065 Uiso 1 1 calc R . .
H25B H 0.8699 0.5887 0.2373 0.065 Uiso 1 1 calc R . .
H25C H 0.7881 0.6947 0.3123 0.065 Uiso 1 1 calc R . .
C26 C 0.0107(4) 1.1806(4) 0.0894(3) 0.0455(9) Uani 1 1 d . . .
H26 H -0.0360 1.1224 0.1394 0.055 Uiso 0.831(4) 1 calc PR A 1
H26A H -0.0498 1.1513 0.1489 0.055 Uiso 0.169(4) 1 calc PR A 2

loop_
_atom_site_aniso_label
_atom_site_aniso_U_11
_atom_site_aniso_U_22
_atom_site_aniso_U_33
_atom_site_aniso_U_23
_atom_site_aniso_U_13
_atom_site_aniso_U_12
Cl1 0.0328(5) 0.1039(9) 0.0430(5) 0.0058(5) -0.0028(4) -0.0059(5)
Cl2 0.1035(11) 0.1246(12) 0.0639(8) 0.0081(7) -0.0443(7) -0.0441(10)
Cl3 0.0999(14) 0.0605(10) 0.1141(18) -0.0205(10) 0.0058(12) 0.0070(9)
Cl3A 0.0999(14) 0.0605(10) 0.1141(18) -0.0205(10) 0.0058(12) 0.0070(9)
Si1 0.0240(4) 0.0251(4) 0.0298(4) -0.0080(3) -0.0001(3) 0.0005(3)
O1 0.0246(11) 0.0271(11) 0.0300(11) -0.0109(9) 0.0035(9) -0.0088(9)
O2 0.0193(10) 0.0309(11) 0.0233(10) 0.0019(8) -0.0034(8) -0.0080(9)
N1 0.0156(12) 0.0209(12) 0.0237(12) -0.0055(9) -0.0010(9) -0.0048(9)
C1 0.0181(14) 0.0231(14) 0.0185(13) -0.0013(11) 0.0018(11) -0.0054(11)
C2 0.0222(15) 0.0243(15) 0.0259(15) -0.0003(11) 0.0032(12) -0.0030(12)
C3 0.0164(15) 0.0287(16) 0.0329(16) 0.0011(12) -0.0010(12) -0.0001(12)
C4 0.0187(15) 0.0342(17) 0.0270(15) 0.0010(12) -0.0055(12) -0.0077(13)
C5 0.0193(15) 0.0263(15) 0.0246(14) -0.0015(11) -0.0032(11) -0.0072(12)
C6 0.0180(14) 0.0207(14) 0.0184(13) -0.0001(10) 0.0000(11) -0.0046(11)
C7 0.0212(15) 0.0205(14) 0.0188(13) -0.0011(11) 0.0038(11) -0.0060(11)
C8 0.0158(14) 0.0210(14) 0.0210(14) -0.0037(11) -0.0034(11) -0.0031(11)
C9 0.0130(13) 0.0228(14) 0.0220(14) -0.0012(11) -0.0037(11) -0.0041(11)
C10 0.0209(15) 0.0228(15) 0.0245(14) -0.0043(11) -0.0031(12) -0.0043(12)
C11 0.0286(17) 0.0253(16) 0.0310(16) 0.0017(12) -0.0048(13) -0.0097(13)
C12 0.0289(17) 0.0351(17) 0.0221(15) 0.0021(12) 0.0015(12) -0.0102(14)
C13 0.0260(16) 0.0296(16) 0.0228(14) -0.0059(12) 0.0035(12) -0.0065(13)
C14 0.0171(14) 0.0223(14) 0.0228(14) -0.0031(11) -0.0035(11) -0.0029(11)
C15 0.0225(15) 0.0211(14) 0.0213(14) -0.0042(11) -0.0023(11) -0.0030(12)
C16 0.0220(15) 0.0203(14) 0.0192(13) -0.0026(11) -0.0042(11) -0.0032(12)
C17 0.0177(14) 0.0199(14) 0.0316(16) -0.0014(11) -0.0023(12) -0.0015(11)
C18 0.0294(17) 0.0252(16) 0.0330(16) -0.0068(12) -0.0019(13) -0.0056(13)
C19 0.038(2) 0.0288(17) 0.053(2) -0.0140(15) -0.0058(16) -0.0097(15)
C20 0.038(2) 0.0218(17) 0.072(3) -0.0012(16) -0.0061(18) -0.0116(15)
C21 0.037(2) 0.0334(19) 0.049(2) 0.0133(15) 0.0013(16) -0.0084(15)
C22 0.0300(17) 0.0261(16) 0.0331(17) -0.0003(13) -0.0008(13) -0.0039(13)
C23 0.041(2) 0.0269(17) 0.049(2) -0.0016(14) -0.0075(16) 0.0026(15)
C24 0.046(2) 0.043(2) 0.0389(19) -0.0161(16) 0.0009(16) 0.0012(17)
C25 0.0252(18) 0.042(2) 0.060(2) -0.0114(17) -0.0021(16) 0.0009(15)
C26 0.035(2) 0.057(2) 0.0388(19) 0.0051(16) -0.0031(15) -0.0066(17)

loop_
_atom_type_symbol
_atom_type_description
_atom_type_scat_dispersion_real
_atom_type_scat_dispersion_imag
_atom_type_scat_source
C C 0.0033 0.0016 'International Tables Vol C Tables 4.2.6.8 and 6.1.1.4'
H H 0.0000 0.0000 'International Tables Vol C Tables 4.2.6.8 and 6.1.1.4'
Cl Cl 0.1484 0.1585 'International Tables Vol C Tables 4.2.6.8 and 6.1.1.4'
N N 0.0061 0.0033 'International Tables Vol C Tables 4.2.6.8 and 6.1.1.4'
O O 0.0106 0.0060 'International Tables Vol C Tables 4.2.6.8 and 6.1.1.4'
Si Si 0.0817 0.0704 'International Tables Vol C Tables 4.2.6.8 and 6.1.1.4'

loop_
_geom_angle_atom_site_label_1
_geom_angle_atom_site_label_2
_geom_angle_atom_site_label_3
_geom_angle
C23 Si1 C25 105.50(17)
C23 Si1 C24 110.36(16)
C25 Si1 C24 109.94(17)
C23 Si1 C15 111.62(14)
C25 Si1 C15 106.68(14)
C24 Si1 C15 112.43(14)
C8 O2 H2 109.5
C6 N1 C16 128.9(2)
C6 N1 C8 110.7(2)
C16 N1 C8 117.5(2)
C2 C1 C6 121.5(3)
C2 C1 C7 130.3(3)
C6 C1 C7 108.2(2)
C3 C2 C1 118.8(3)
C3 C2 H2A 120.6
C1 C2 H2A 120.6
C2 C3 C4 119.7(3)
C2 C3 H3 120.2
C4 C3 H3 120.2
C5 C4 C3 122.6(3)
C5 C4 H4 118.7
C3 C4 H4 118.7
C4 C5 C6 117.3(3)
C4 C5 H5 121.3
C6 C5 H5 121.3
N1 C6 C5 129.1(2)
N1 C6 C1 110.8(2)
C5 C6 C1 120.1(3)
O1 C7 C1 129.3(3)
O1 C7 C8 123.6(3)
C1 C7 C8 107.0(2)
O2 C8 N1 108.6(2)
O2 C8 C9 114.4(2)
N1 C8 C9 107.9(2)
O2 C8 C7 109.8(2)
N1 C8 C7 102.2(2)
C9 C8 C7 113.1(2)
C10 C9 C14 120.6(2)
C10 C9 C8 123.8(2)
C14 C9 C8 115.5(2)
C11 C10 C9 120.1(3)
C11 C10 H10 120.0
C9 C10 H10 120.0
C10 C11 C12 120.0(3)
C10 C11 H11 120.0
C12 C11 H11 120.0
C13 C12 C11 120.2(3)
C13 C12 H12 119.9
C11 C12 H12 119.9
C12 C13 C14 121.2(3)
C12 C13 H13 119.4
C14 C13 H13 119.4
C13 C14 C9 117.9(2)
C13 C14 C15 121.8(2)
C9 C14 C15 120.3(2)
C16 C15 C14 116.0(2)
C16 C15 Si1 124.5(2)
C14 C15 Si1 118.6(2)
C15 C16 N1 119.3(2)
C15 C16 C17 124.7(2)
N1 C16 C17 115.9(2)
C22 C17 C18 118.7(3)
C22 C17 C16 120.9(3)
C18 C17 C16 120.3(2)
C19 C18 C17 120.6(3)
C19 C18 H18 119.7
C17 C18 H18 119.7
C20 C19 C18 120.4(3)
C20 C19 H19 119.8
C18 C19 H19 119.8
C19 C20 C21 119.8(3)
C19 C20 H20 120.1
C21 C20 H20 120.1
C22 C21 C20 120.4(3)
C22 C21 H21 119.8
C20 C21 H21 119.8
C21 C22 C17 120.1(3)
C21 C22 H22 119.9
C17 C22 H22 119.9
Si1 C23 H23A 109.5
Si1 C23 H23B 109.5
H23A C23 H23B 109.5
Si1 C23 H23C 109.5
H23A C23 H23C 109.5
H23B C23 H23C 109.5
Si1 C24 H24A 109.5
Si1 C24 H24B 109.5
H24A C24 H24B 109.5
Si1 C24 H24C 109.5
H24A C24 H24C 109.5
H24B C24 H24C 109.5
Si1 C25 H25A 109.5
Si1 C25 H25B 109.5
H25A C25 H25B 109.5
Si1 C25 H25C 109.5
H25A C25 H25C 109.5
H25B C25 H25C 109.5
Cl3 C26 Cl1 111.0(2)
Cl3 C26 Cl2 112.8(2)
Cl1 C26 Cl2 111.3(2)
Cl3 C26 Cl3A 29.4(3)
Cl1 C26 Cl3A 102.6(4)
Cl2 C26 Cl3A 91.8(4)
Cl3 C26 H26 107.2
Cl1 C26 H26 107.2
Cl2 C26 H26 107.2
Cl3A C26 H26 135.2
Cl3 C26 H26A 87.7
Cl1 C26 H26A 116.0
Cl2 C26 H26A 116.0
Cl3A C26 H26A 116.0
H26 C26 H26A 19.4

loop_
_geom_bond_atom_site_label_1
_geom_bond_atom_site_label_2
_geom_bond_distance
Cl1 C26 1.730(4)
Cl2 C26 1.740(4)
Cl3 C26 1.716(4)
Cl3A C26 1.994(11)
Si1 C23 1.867(3)
Si1 C25 1.870(4)
Si1 C24 1.872(3)
Si1 C15 1.891(3)
O1 C7 1.224(3)
O2 C8 1.405(3)
O2 H2 0.8400
N1 C6 1.393(3)
N1 C16 1.404(3)
N1 C8 1.468(3)
C1 C2 1.387(4)
C1 C6 1.400(4)
C1 C7 1.453(4)
C2 C3 1.380(4)
C2 H2A 0.9500
C3 C4 1.394(4)
C3 H3 0.9500
C4 C5 1.392(4)
C4 H4 0.9500
C5 C6 1.398(4)
C5 H5 0.9500
C7 C8 1.549(4)
C8 C9 1.512(4)
C9 C10 1.398(4)
C9 C14 1.412(4)
C10 C11 1.382(4)
C10 H10 0.9500
C11 C12 1.389(4)
C11 H11 0.9500
C12 C13 1.384(4)
C12 H12 0.9500
C13 C14 1.400(4)
C13 H13 0.9500
C14 C15 1.483(4)
C15 C16 1.358(4)
C16 C17 1.484(4)
C17 C22 1.391(4)
C17 C18 1.395(4)
C18 C19 1.384(4)
C18 H18 0.9500
C19 C20 1.368(5)
C19 H19 0.9500
C20 C21 1.387(5)
C20 H20 0.9500
C21 C22 1.386(4)
C21 H21 0.9500
C22 H22 0.9500
C23 H23A 0.9800
C23 H23B 0.9800
C23 H23C 0.9800
C24 H24A 0.9800
C24 H24B 0.9800
C24 H24C 0.9800
C25 H25A 0.9800
C25 H25B 0.9800
C25 H25C 0.9800
C26 H26 1.0000
C26 H26A 1.0000
